data_2236620
loop_
_publ_author_name
'Kim, Tae Ho'
'Park, Ki-Min'
'Jeon, Youngeun'
'Kim, Jineun'

_publ_section_title
;
 Bioresmethrin: (5-benzylfuran-3-yl)methyl
 2,2-dimethyl-3-(2-methylprop-1-en-1-yl)cyclopropane-1-carboxylate
;
_journal_coeditor_code SJ5266
_journal_issue 11
_journal_name_full 'Acta Crystallographica Section E'
_journal_page_first o3060
_journal_paper_doi 10.1107/S1600536812040767
_journal_volume 68
_journal_year 2012
_chemical_formula_iupac 'C22 H26 O3'
_chemical_formula_moiety 'C22 H26 O3'
_chemical_formula_sum 'C22 H26 O3'
_chemical_formula_weight 338.43
_chemical_name_systematic
;
(5-Benzylfuran-3-yl)methyl
2,2-dimethyl-3-(2-methylprop-1-en-1-yl)cyclopropane-1-carboxylate
;
_space_group_IT_number 4
_symmetry_cell_setting monoclinic
_symmetry_space_group_name_Hall 'P 2yb'
_symmetry_space_group_name_H-M 'P 1 21 1'
_atom_sites_solution_hydrogens geom
_atom_sites_solution_primary direct
_atom_sites_solution_secondary difmap
_audit_creation_method SHELXTL
_cell_angle_alpha 90.00
_cell_angle_beta 108.375(3)
_cell_angle_gamma 90.00
_cell_formula_units_Z 2
_cell_length_a 7.8438(14)
_cell_length_b 11.555(2)
_cell_length_c 10.9649(18)
_cell_measurement_reflns_used 2685
_cell_measurement_temperature 173(2)
_cell_measurement_theta_max 26.29
_cell_measurement_theta_min 2.63
_cell_volume 943.1(3)
_computing_cell_refinement 'SAINT (Bruker, 2006)'
_computing_data_collection 'APEX2 (Bruker, 2006)'
_computing_data_reduction 'SAINT (Bruker, 2006)'
_computing_molecular_graphics 'SHELXTL (Sheldrick, 2008) and DIAMOND (Brandenburg, 1998)'
_computing_publication_material 'SHELXTL (Sheldrick, 2008)'
_computing_structure_refinement 'SHELXTL (Sheldrick, 2008)'
_computing_structure_solution 'SHELXTL (Sheldrick, 2008)'
_diffrn_ambient_temperature 173(2)
_diffrn_measured_fraction_theta_full 0.996
_diffrn_measured_fraction_theta_max 0.996
_diffrn_measurement_device_type 'Bruker APEXII CCD'
_diffrn_measurement_method '\f and \w scans'
_diffrn_radiation_monochromator graphite
_diffrn_radiation_source 'fine-focus sealed tube'
_diffrn_radiation_type MoK\a
_diffrn_radiation_wavelength 0.71073
_diffrn_reflns_av_R_equivalents 0.0582
_diffrn_reflns_av_sigmaI/netI 0.0513
_diffrn_reflns_limit_h_max 10
_diffrn_reflns_limit_h_min -10
_diffrn_reflns_limit_k_max 15
_diffrn_reflns_limit_k_min -15
_diffrn_reflns_limit_l_max 14
_diffrn_reflns_limit_l_min -13
_diffrn_reflns_number 9877
_diffrn_reflns_theta_full 28.31
_diffrn_reflns_theta_max 28.31
_diffrn_reflns_theta_min 1.96
_exptl_absorpt_coefficient_mu 0.078
_exptl_absorpt_correction_T_max 0.9923
_exptl_absorpt_correction_T_min 0.9748
_exptl_absorpt_correction_type multi-scan
_exptl_absorpt_process_details '(SADABS; Sheldrick, 1996)'
_exptl_crystal_colour colourless
_exptl_crystal_density_diffrn 1.192
_exptl_crystal_density_method 'not measured'
_exptl_crystal_description plate
_exptl_crystal_F_000 364
_exptl_crystal_size_max 0.33
_exptl_crystal_size_mid 0.28
_exptl_crystal_size_min 0.10
_refine_diff_density_max 0.202
_refine_diff_density_min -0.165
_refine_ls_extinction_method none
_refine_ls_goodness_of_fit_ref 1.035
_refine_ls_hydrogen_treatment constr
_refine_ls_matrix_type full
_refine_ls_number_parameters 230
_refine_ls_number_reflns 2458
_refine_ls_number_restraints 1
_refine_ls_restrained_S_all 1.035
_refine_ls_R_factor_all 0.0520
_refine_ls_R_factor_gt 0.0430
_refine_ls_shift/su_max 0.001
_refine_ls_shift/su_mean <0.001
_refine_ls_structure_factor_coef Fsqd
_refine_ls_weighting_details 'calc w=1/[\s^2^(Fo^2^)+(0.0305P)^2^+0.1943P] where P=(Fo^2^+2Fc^2^)/3'
_refine_ls_weighting_scheme calc
_refine_ls_wR_factor_gt 0.0924
_refine_ls_wR_factor_ref 0.0961
_reflns_number_gt 2156
_reflns_number_total 2458
_reflns_threshold_expression I>2\s(I)
_cod_data_source_file sj5266.cif
_cod_data_source_block I
_cod_original_cell_volume 943.2(3)
_cod_original_sg_symbol_H-M 'P 21'
_cod_database_code 2236620
_cod_database_fobs_code 2236620

loop_
_symmetry_equiv_pos_as_xyz
'x, y, z'
'-x, y+1/2, -z'

loop_
_atom_site_type_symbol
_atom_site_label
_atom_site_fract_x
_atom_site_fract_y
_atom_site_fract_z
_atom_site_U_iso_or_equiv
_atom_site_adp_type
_atom_site_calc_flag
_atom_site_refinement_flags
_atom_site_occupancy
_atom_site_symmetry_multiplicity
O O1 0.6817(2) -0.05992(14) 1.05641(15) 0.0323(4) Uani d . 1 1
O O2 0.2777(2) 0.11355(14) 0.72431(15) 0.0326(4) Uani d . 1 1
O O3 0.0111(2) 0.09696(17) 0.75770(16) 0.0393(4) Uani d . 1 1
C C1 1.1967(3) -0.1520(2) 1.1670(3) 0.0378(6) Uani d . 1 1
H H1 1.1775 -0.2312 1.1430 0.045 Uiso calc R 1 1
C C2 1.3371(4) -0.1216(3) 1.2738(3) 0.0491(7) Uani d . 1 1
H H2 1.4143 -0.1797 1.3230 0.059 Uiso calc R 1 1
C C3 1.3657(4) -0.0084(3) 1.3093(3) 0.0531(8) Uani d . 1 1
H H3 1.4630 0.0121 1.3830 0.064 Uiso calc R 1 1
C C4 1.2540(4) 0.0764(3) 1.2387(3) 0.0499(7) Uani d . 1 1
H H4 1.2731 0.1552 1.2642 0.060 Uiso calc R 1 1
C C5 1.1138(3) 0.0463(2) 1.1306(3) 0.0363(6) Uani d . 1 1
H H5 1.0381 0.1048 1.0810 0.044 Uiso calc R 1 1
C C6 1.0830(3) -0.0685(2) 1.0940(2) 0.0286(5) Uani d . 1 1
C C7 0.9302(3) -0.1018(2) 0.9759(2) 0.0354(5) Uani d . 1 1
H H7A 0.9666 -0.0862 0.8989 0.042 Uiso calc R 1 1
H H7B 0.9087 -0.1860 0.9787 0.042 Uiso calc R 1 1
C C8 0.7591(3) -0.03974(19) 0.9623(2) 0.0281(5) Uani d . 1 1
C C9 0.6617(3) 0.03791(19) 0.8776(2) 0.0280(5) Uani d . 1 1
H H9 0.6877 0.0674 0.8045 0.034 Uiso calc R 1 1
C C10 0.5105(3) 0.06772(19) 0.9187(2) 0.0274(5) Uani d . 1 1
C C11 0.5305(3) 0.0060(2) 1.0258(2) 0.0320(5) Uani d . 1 1
H H11 0.4492 0.0080 1.0742 0.038 Uiso calc R 1 1
C C12 0.3638(3) 0.1493(2) 0.8562(2) 0.0365(6) Uani d . 1 1
H H12A 0.2748 0.1501 0.9032 0.044 Uiso calc R 1 1
H H12B 0.4128 0.2284 0.8581 0.044 Uiso calc R 1 1
C C13 0.1008(3) 0.08949(18) 0.6877(2) 0.0259(4) Uani d . 1 1
C C14 0.0392(3) 0.05617(17) 0.5514(2) 0.0240(4) Uani d . 1 1
H H14 0.1309 0.0644 0.5059 0.029 Uiso calc R 1 1
C C15 -0.1023(3) -0.03703(18) 0.4976(2) 0.0255(4) Uani d . 1 1
C C16 -0.1542(3) 0.08798(18) 0.4709(2) 0.0244(4) Uani d . 1 1
H H16 -0.2295 0.1201 0.5214 0.029 Uiso calc R 1 1
C C17 -0.0750(3) -0.1108(2) 0.3920(2) 0.0316(5) Uani d . 1 1
H H17A -0.0064 -0.1802 0.4294 0.047 Uiso calc R 1 1
H H17B -0.0087 -0.0666 0.3454 0.047 Uiso calc R 1 1
H H17C -0.1920 -0.1337 0.3325 0.047 Uiso calc R 1 1
C C18 -0.1790(3) -0.1031(2) 0.5866(2) 0.0347(5) Uani d . 1 1
H H18A -0.2054 -0.0493 0.6474 0.052 Uiso calc R 1 1
H H18B -0.0916 -0.1608 0.6340 0.052 Uiso calc R 1 1
H H18C -0.2899 -0.1420 0.5363 0.052 Uiso calc R 1 1
C C19 -0.1846(3) 0.14189(19) 0.3437(2) 0.0267(4) Uani d . 1 1
H H19 -0.1285 0.1057 0.2885 0.032 Uiso calc R 1 1
C C20 -0.2821(3) 0.23548(19) 0.2982(2) 0.0276(5) Uani d . 1 1
C C21 -0.3813(4) 0.3044(2) 0.3695(3) 0.0390(6) Uani d . 1 1
H H21A -0.3744 0.2650 0.4501 0.058 Uiso calc R 1 1
H H21B -0.5075 0.3120 0.3167 0.058 Uiso calc R 1 1
H H21C -0.3273 0.3815 0.3885 0.058 Uiso calc R 1 1
C C22 -0.2964(4) 0.2819(2) 0.1675(2) 0.0387(6) Uani d . 1 1
H H22A -0.2335 0.2299 0.1254 0.058 Uiso calc R 1 1
H H22B -0.2417 0.3590 0.1762 0.058 Uiso calc R 1 1
H H22C -0.4232 0.2871 0.1156 0.058 Uiso calc R 1 1

loop_
_atom_site_aniso_label
_atom_site_aniso_U_11
_atom_site_aniso_U_22
_atom_site_aniso_U_33
_atom_site_aniso_U_12
_atom_site_aniso_U_13
_atom_site_aniso_U_23
O1 0.0341(8) 0.0369(9) 0.0243(9) 0.0015(7) 0.0069(7) 0.0039(7)
O2 0.0254(8) 0.0411(9) 0.0249(9) 0.0036(7) -0.0015(7) -0.0062(7)
O3 0.0382(9) 0.0543(11) 0.0258(9) -0.0059(8) 0.0110(8) -0.0055(8)
C1 0.0355(13) 0.0412(13) 0.0361(15) 0.0070(11) 0.0105(12) 0.0076(11)
C2 0.0380(15) 0.073(2) 0.0338(16) 0.0106(14) 0.0083(12) 0.0147(15)
C3 0.0280(13) 0.094(3) 0.0340(17) -0.0070(15) 0.0048(12) -0.0053(16)
C4 0.0377(14) 0.0526(17) 0.0597(19) -0.0127(13) 0.0159(14) -0.0167(15)
C5 0.0314(12) 0.0364(12) 0.0398(15) 0.0012(10) 0.0090(11) -0.0013(11)
C6 0.0264(10) 0.0353(11) 0.0256(12) 0.0022(9) 0.0105(9) -0.0010(10)
C7 0.0353(12) 0.0376(12) 0.0296(13) 0.0068(10) 0.0051(10) -0.0053(10)
C8 0.0282(11) 0.0307(11) 0.0235(12) -0.0021(9) 0.0054(9) -0.0049(9)
C9 0.0298(11) 0.0297(11) 0.0223(12) -0.0029(9) 0.0051(9) -0.0036(9)
C10 0.0248(10) 0.0294(11) 0.0222(12) -0.0033(8) -0.0008(9) -0.0067(9)
C11 0.0267(11) 0.0408(13) 0.0279(13) -0.0030(9) 0.0079(10) -0.0036(10)
C12 0.0348(13) 0.0372(13) 0.0297(14) 0.0040(10) -0.0011(11) -0.0121(11)
C13 0.0269(10) 0.0230(9) 0.0245(11) 0.0024(8) 0.0034(9) 0.0028(9)
C14 0.0231(10) 0.0260(10) 0.0226(11) 0.0016(8) 0.0066(9) 0.0022(8)
C15 0.0255(10) 0.0257(10) 0.0223(11) 0.0012(8) 0.0032(9) 0.0024(9)
C16 0.0239(10) 0.0267(10) 0.0216(11) 0.0026(8) 0.0056(8) 0.0007(9)
C17 0.0377(13) 0.0253(10) 0.0271(13) 0.0009(9) 0.0034(10) -0.0034(9)
C18 0.0347(12) 0.0370(12) 0.0297(13) -0.0079(10) 0.0064(10) 0.0055(10)
C19 0.0275(10) 0.0291(10) 0.0216(11) 0.0023(8) 0.0051(9) 0.0002(9)
C20 0.0271(11) 0.0265(10) 0.0240(12) -0.0010(8) 0.0008(9) -0.0009(9)
C21 0.0406(13) 0.0316(12) 0.0401(15) 0.0083(10) 0.0060(12) 0.0001(11)
C22 0.0491(15) 0.0314(12) 0.0288(14) 0.0030(11) 0.0026(11) 0.0070(10)

loop_
_atom_type_symbol
_atom_type_description
_atom_type_scat_dispersion_real
_atom_type_scat_dispersion_imag
_atom_type_scat_source
C C 0.0033 0.0016 'International Tables Vol C Tables 4.2.6.8 and 6.1.1.4'
H H 0.0000 0.0000 'International Tables Vol C Tables 4.2.6.8 and 6.1.1.4'
O O 0.0106 0.0060 'International Tables Vol C Tables 4.2.6.8 and 6.1.1.4'

loop_
_geom_angle_atom_site_label_1
_geom_angle_atom_site_label_2
_geom_angle_atom_site_label_3
_geom_angle
C11 O1 C8 106.11(18)
C13 O2 C12 117.90(18)
C2 C1 C6 120.7(3)
C2 C1 H1 119.7
C6 C1 H1 119.7
C3 C2 C1 120.2(3)
C3 C2 H2 119.9
C1 C2 H2 119.9
C2 C3 C4 120.2(3)
C2 C3 H3 119.9
C4 C3 H3 119.9
C3 C4 C5 119.7(3)
C3 C4 H4 120.2
C5 C4 H4 120.2
C4 C5 C6 120.5(3)
C4 C5 H5 119.7
C6 C5 H5 119.7
C5 C6 C1 118.6(2)
C5 C6 C7 120.7(2)
C1 C6 C7 120.7(2)
C8 C7 C6 114.2(2)
C8 C7 H7A 108.7
C6 C7 H7A 108.7
C8 C7 H7B 108.7
C6 C7 H7B 108.7
H7A C7 H7B 107.6
C9 C8 O1 110.07(19)
C9 C8 C7 133.7(2)
O1 C8 C7 116.2(2)
C8 C9 C10 106.8(2)
C8 C9 H9 126.6
C10 C9 H9 126.6
C11 C10 C9 105.50(19)
C11 C10 C12 127.2(2)
C9 C10 C12 127.3(2)
C10 C11 O1 111.5(2)
C10 C11 H11 124.2
O1 C11 H11 124.2
O2 C12 C10 109.31(18)
O2 C12 H12A 109.8
C10 C12 H12A 109.8
O2 C12 H12B 109.8
C10 C12 H12B 109.8
H12A C12 H12B 108.3
O3 C13 O2 123.6(2)
O3 C13 C14 126.8(2)
O2 C13 C14 109.55(17)
C13 C14 C15 122.92(18)
C13 C14 C16 117.97(17)
C15 C14 C16 58.78(13)
C13 C14 H14 115.1
C15 C14 H14 115.1
C16 C14 H14 115.1
C16 C15 C18 118.33(18)
C16 C15 C17 119.24(19)
C18 C15 C17 113.2(2)
C16 C15 C14 61.09(14)
C18 C15 C14 119.90(19)
C17 C15 C14 115.70(18)
C19 C16 C15 122.87(18)
C19 C16 C14 118.61(17)
C15 C16 C14 60.13(14)
C19 C16 H16 114.8
C15 C16 H16 114.8
C14 C16 H16 114.8
C15 C17 H17A 109.5
C15 C17 H17B 109.5
H17A C17 H17B 109.5
C15 C17 H17C 109.5
H17A C17 H17C 109.5
H17B C17 H17C 109.5
C15 C18 H18A 109.5
C15 C18 H18B 109.5
H18A C18 H18B 109.5
C15 C18 H18C 109.5
H18A C18 H18C 109.5
H18B C18 H18C 109.5
C20 C19 C16 127.0(2)
C20 C19 H19 116.5
C16 C19 H19 116.5
C19 C20 C21 124.8(2)
C19 C20 C22 120.7(2)
C21 C20 C22 114.5(2)
C20 C21 H21A 109.5
C20 C21 H21B 109.5
H21A C21 H21B 109.5
C20 C21 H21C 109.5
H21A C21 H21C 109.5
H21B C21 H21C 109.5
C20 C22 H22A 109.5
C20 C22 H22B 109.5
H22A C22 H22B 109.5
C20 C22 H22C 109.5
H22A C22 H22C 109.5
H22B C22 H22C 109.5

loop_
_geom_bond_atom_site_label_1
_geom_bond_atom_site_label_2
_geom_bond_distance
O1 C11 1.360(3)
O1 C8 1.372(3)
O2 C13 1.346(3)
O2 C12 1.450(3)
O3 C13 1.197(3)
C1 C2 1.377(4)
C1 C6 1.385(3)
C1 H1 0.9500
C2 C3 1.363(5)
C2 H2 0.9500
C3 C4 1.379(5)
C3 H3 0.9500
C4 C5 1.383(4)
C4 H4 0.9500
C5 C6 1.384(3)
C5 H5 0.9500
C6 C7 1.511(3)
C7 C8 1.486(3)
C7 H7A 0.9900
C7 H7B 0.9900
C8 C9 1.344(3)
C9 C10 1.437(3)
C9 H9 0.9500
C10 C11 1.340(3)
C10 C12 1.478(3)
C11 H11 0.9500
C12 H12A 0.9900
C12 H12B 0.9900
C13 C14 1.470(3)
C14 C15 1.525(3)
C14 C16 1.540(3)
C14 H14 1.0000
C15 C16 1.504(3)
C15 C18 1.505(3)
C15 C17 1.508(3)
C16 C19 1.476(3)
C16 H16 1.0000
C17 H17A 0.9800
C17 H17B 0.9800
C17 H17C 0.9800
C18 H18A 0.9800
C18 H18B 0.9800
C18 H18C 0.9800
C19 C20 1.327(3)
C19 H19 0.9500
C20 C21 1.495(3)
C20 C22 1.501(3)
C21 H21A 0.9800
C21 H21B 0.9800
C21 H21C 0.9800
C22 H22A 0.9800
C22 H22B 0.9800
C22 H22C 0.9800

loop_
_geom_hbond_atom_site_label_D
_geom_hbond_atom_site_label_H
_geom_hbond_atom_site_label_A
_geom_hbond_site_symmetry_A
_geom_hbond_distance_DH
_geom_hbond_distance_HA
_geom_hbond_distance_DA
_geom_hbond_angle_DHA
_geom_hbond_publ_flag
C7 H7A O3 1_655 0.99 2.71 3.516(3) 139 y
C11 H11 Cg 1_455 0.95 2.63 3.559(3) 167 y

loop_
_geom_torsion_atom_site_label_1
_geom_torsion_atom_site_label_2
_geom_torsion_atom_site_label_3
_geom_torsion_atom_site_label_4
_geom_torsion
C6 C1 C2 C3 0.2(4)
C1 C2 C3 C4 0.2(4)
C2 C3 C4 C5 -0.8(4)
C3 C4 C5 C6 1.1(4)
C4 C5 C6 C1 -0.8(4)
C4 C5 C6 C7 -180.0(2)
C2 C1 C6 C5 0.2(3)
C2 C1 C6 C7 179.3(2)
C5 C6 C7 C8 -43.0(3)
C1 C6 C7 C8 137.8(2)
C11 O1 C8 C9 1.3(2)
C11 O1 C8 C7 179.2(2)
C6 C7 C8 C9 113.6(3)
C6 C7 C8 O1 -63.7(3)
O1 C8 C9 C10 -1.1(2)
C7 C8 C9 C10 -178.5(2)
C8 C9 C10 C11 0.5(2)
C8 C9 C10 C12 -179.5(2)
C9 C10 C11 O1 0.3(2)
C12 C10 C11 O1 -179.7(2)
C8 O1 C11 C10 -1.0(3)
C13 O2 C12 C10 121.1(2)
C11 C10 C12 O2 -123.2(2)
C9 C10 C12 O2 56.8(3)
C12 O2 C13 O3 0.7(3)
C12 O2 C13 C14 179.52(18)
O3 C13 C14 C15 -37.8(3)
O2 C13 C14 C15 143.42(19)
O3 C13 C14 C16 31.4(3)
O2 C13 C14 C16 -147.39(18)
C13 C14 C15 C16 105.1(2)
C13 C14 C15 C18 -2.8(3)
C16 C14 C15 C18 -107.9(2)
C13 C14 C15 C17 -144.2(2)
C16 C14 C15 C17 110.7(2)
C18 C15 C16 C19 -142.9(2)
C17 C15 C16 C19 1.7(3)
C14 C15 C16 C19 106.6(2)
C18 C15 C16 C14 110.4(2)
C17 C15 C16 C14 -105.0(2)
C13 C14 C16 C19 133.0(2)
C15 C14 C16 C19 -113.6(2)
C13 C14 C16 C15 -113.4(2)
C15 C16 C19 C20 156.9(2)
C14 C16 C19 C20 -131.9(2)
C16 C19 C20 C21 -0.2(4)
C16 C19 C20 C22 178.4(2)

loop_
_cod_related_entry_id
_cod_related_entry_database
_cod_related_entry_code
1 ChemSpider 142577
